data_2012213
loop_
_publ_author_name
'Bats, Jan W.'
'Frost, Tanja M.'
'Hashmi, A. Stephen K.'

_publ_section_title
;
 Two isomorphous benzenesulfonamide crystal structures determined by
 intermolecular C---H&#x00B7;&#x00B7;&#x00B7;O,
 C---H&#x00B7;&#x00B7;&#x00B7;\p and C---H&#x00B7;&#x00B7;&#x00B7;Cl
 interactions
;
_journal_issue 9
_journal_name_full 'Acta Crystallographica Section C'
_journal_page_first 1081
_journal_page_last 1083
_journal_paper_doi 10.1107/S0108270101009465
_journal_volume 57
_journal_year 2001
_chemical_formula_moiety 'C21 H18 Cl N O3 S'
_chemical_formula_sum 'C21 H18 Cl N O3 S'
_chemical_formula_weight 399.87
_chemical_name_systematic
;
N-[5-(2-Chlorophenyl)furan-2-ylmethyl]-4-methyl-N-prop-2-
ynylbenzenesulfonamide
;
_space_group_IT_number 2
_symmetry_cell_setting triclinic
_symmetry_space_group_name_Hall '-P 1'
_symmetry_space_group_name_H-M 'P -1'
_audit_creation_method SHELXL-97
_cell_angle_alpha 79.910(13)
_cell_angle_beta 75.152(13)
_cell_angle_gamma 74.435(12)
_cell_formula_units_Z 2
_cell_length_a 7.6526(13)
_cell_length_b 9.679(2)
_cell_length_c 13.6308(19)
_cell_measurement_reflns_used 160
_cell_measurement_temperature 140(2)
_cell_measurement_theta_max 23
_cell_measurement_theta_min 3
_cell_volume 934.0(3)
_computing_cell_refinement SMART
_computing_data_collection 'SMART (Siemens, 1995)'
_computing_data_reduction 'SAINT (Siemens, 1995)'
_computing_molecular_graphics 'XP in SHELXTL (Sheldrick, 1996)'
_computing_publication_material 'CIF in SHELXL97'
_computing_structure_refinement 'SHELXL97 (Sheldrick, 1997)'
_computing_structure_solution 'SHELXS97 (Sheldrick, 1997)'
_diffrn_ambient_temperature 140(2)
_diffrn_measured_fraction_theta_full .992
_diffrn_measured_fraction_theta_max .950
_diffrn_measurement_device_type SIEMENS_SMART_CCD
_diffrn_measurement_method \w
_diffrn_radiation_monochromator graphite
_diffrn_radiation_source 'normal-focus sealed tube'
_diffrn_radiation_type MoK\a
_diffrn_radiation_wavelength .71073
_diffrn_reflns_av_R_equivalents .0287
_diffrn_reflns_av_sigmaI/netI .0401
_diffrn_reflns_limit_h_max 10
_diffrn_reflns_limit_h_min -11
_diffrn_reflns_limit_k_max 13
_diffrn_reflns_limit_k_min -14
_diffrn_reflns_limit_l_max 20
_diffrn_reflns_limit_l_min -18
_diffrn_reflns_number 19124
_diffrn_reflns_theta_full 29.00
_diffrn_reflns_theta_max 31.5
_diffrn_reflns_theta_min 1.56
_diffrn_standards_decay_% .0
_diffrn_standards_interval_time 600
_diffrn_standards_number 276
_exptl_absorpt_coefficient_mu .338
_exptl_absorpt_correction_T_max .960
_exptl_absorpt_correction_T_min .921
_exptl_absorpt_correction_type multi-scan
_exptl_absorpt_process_details '(SADABS; Sheldrick, 2000)'
_exptl_crystal_colour colorless
_exptl_crystal_density_diffrn 1.422
_exptl_crystal_density_method 'not measured'
_exptl_crystal_description plate
_exptl_crystal_F_000 416
_exptl_crystal_size_max .50
_exptl_crystal_size_mid .16
_exptl_crystal_size_min .12
_refine_diff_density_max .356
_refine_diff_density_min -.472
_refine_ls_extinction_coef .0045(12)
_refine_ls_extinction_method SHELXL97
_refine_ls_goodness_of_fit_ref 1.036
_refine_ls_hydrogen_treatment 'H atom parameters constrained'
_refine_ls_matrix_type full
_refine_ls_number_parameters 246
_refine_ls_number_reflns 6133
_refine_ls_number_restraints 0
_refine_ls_restrained_S_all 1.036
_refine_ls_R_factor_all .0629
_refine_ls_R_factor_gt .0412
_refine_ls_shift/su_max .001
_refine_ls_shift/su_mean .000
_refine_ls_structure_factor_coef Fsqd
_refine_ls_weighting_details 'calc w=1/[\s^2^(Fo^2^)+(0.03P)^2^+0.52P] where P=(Fo^2^+2Fc^2^)/3'
_refine_ls_weighting_scheme calc
_refine_ls_wR_factor_ref .0941
_reflns_number_gt 4738
_reflns_number_total 6133
_reflns_threshold_expression I>2\s(I)
_cod_data_source_file jz1466.cif
_cod_data_source_block (Ib)
_cod_database_code 2012213

loop_
_symmetry_equiv_pos_as_xyz
'x, y, z'
'-x, -y, -z'

loop_
_atom_site_label
_atom_site_fract_x
_atom_site_fract_y
_atom_site_fract_z
_atom_site_U_iso_or_equiv
_atom_site_adp_type
_atom_site_calc_flag
_atom_site_refinement_flags
_atom_site_occupancy
_atom_site_disorder_assembly
_atom_site_disorder_group
_atom_site_type_symbol
Cl .65820(6) .99972(4) .11706(3) .03172(10) Uani d . 1 . . Cl
S .37642(4) .55893(4) .72833(3) .02020(9) Uani d . 1 . . S
O1 .54390(13) .81985(10) .44958(7) .0193(2) Uani d . 1 . . O
O2 .48538(14) .63515(13) .76035(8) .0296(2) Uani d . 1 . . O
O3 .44409(14) .40722(11) .71881(8) .0275(2) Uani d . 1 . . O
N .35159(15) .63846(12) .61347(9) .0189(2) Uani d . 1 . . N
C1 .90423(19) .79566(16) .34722(11) .0232(3) Uani d . 1 . . C
H1 .8716 .7645 .4181 .028 Uiso calc R 1 . . H
C2 1.0903(2) .76800(18) .29754(12) .0285(3) Uani d . 1 . . C
H2 1.1829 .7180 .3344 .034 Uiso calc R 1 . . H
C3 1.1414(2) .81313(17) .19423(12) .0283(3) Uani d . 1 . . C
H3 1.2690 .7959 .1604 .034 Uiso calc R 1 . . H
C4 1.0056(2) .88333(15) .14089(11) .0259(3) Uani d . 1 . . C
H4 1.0396 .9131 .0698 .031 Uiso calc R 1 . . H
C5 .81893(19) .91053(14) .19106(11) .0205(3) Uani d . 1 . . C
C6 .76272(18) .86853(14) .29554(10) .0181(3) Uani d . 1 . . C
C7 .56929(18) .89571(14) .35321(10) .0178(3) Uani d . 1 . . C
C8 .4037(2) .98215(16) .33891(12) .0256(3) Uani d . 1 . . C
H8 .3819 1.0459 .2795 .031 Uiso calc R 1 . . H
C9 .2688(2) .95870(17) .43025(12) .0275(3) Uani d . 1 . . C
H9 .1399 1.0041 .4433 .033 Uiso calc R 1 . . H
C10 .35837(18) .86026(15) .49440(11) .0206(3) Uani d . 1 . . C
C11 .29922(19) .79840(15) .60215(11) .0218(3) Uani d . 1 . . C
H11A .3580 .8340 .6464 .026 Uiso calc R 1 . . H
H11B .1627 .8316 .6250 .026 Uiso calc R 1 . . H
C12 .26103(19) .57047(15) .55732(11) .0208(3) Uani d . 1 . . C
H12A .3000 .5996 .4832 .025 Uiso calc R 1 . . H
H12B .3044 .4643 .5695 .025 Uiso calc R 1 . . H
C13 .0566(2) .60995(16) .58748(11) .0231(3) Uani d . 1 . . C
C14 -.1072(2) .64134(18) .61597(13) .0307(3) Uani d . 1 . . C
H14 -.2386 .6665 .6388 .037 Uiso calc R 1 . . H
C15 .15477(18) .58783(14) .81087(10) .0181(3) Uani d . 1 . . C
C16 .05678(19) .48039(15) .83493(11) .0224(3) Uani d . 1 . . C
H16 .1112 .3891 .8103 .027 Uiso calc R 1 . . H
C17 -.1221(2) .50822(16) .89562(11) .0243(3) Uani d . 1 . . C
H17 -.1887 .4343 .9132 .029 Uiso calc R 1 . . H
C18 -.20563(19) .64170(15) .93115(10) .0209(3) Uani d . 1 . . C
C19 -.1045(2) .74817(16) .90564(12) .0266(3) Uani d . 1 . . C
H19 -.1598 .8401 .9291 .032 Uiso calc R 1 . . H
C20 .0753(2) .72198(16) .84652(11) .0252(3) Uani d . 1 . . C
H20 .1436 .7948 .8305 .030 Uiso calc R 1 . . H
C21 -.4010(2) .67046(17) .99532(12) .0284(3) Uani d . 1 . . C
H21A -.4896 .6868 .9514 .043 Uiso calc R 1 . . H
H21B -.4240 .7562 1.0301 .043 Uiso calc R 1 . . H
H21C -.4164 .5871 1.0463 .043 Uiso calc R 1 . . H

loop_
_atom_site_aniso_label
_atom_site_aniso_U_11
_atom_site_aniso_U_22
_atom_site_aniso_U_33
_atom_site_aniso_U_12
_atom_site_aniso_U_13
_atom_site_aniso_U_23
Cl .0343(2) .0335(2) .01961(17) .00061(15) -.00544(14) .00306(14)
S .01403(15) .02546(17) .01882(16) -.00380(12) -.00073(12) -.00216(12)
O1 .0169(4) .0206(5) .0171(4) -.0041(3) .0008(3) -.0003(4)
O2 .0189(5) .0470(7) .0268(6) -.0134(5) -.0040(4) -.0067(5)
O3 .0220(5) .0246(5) .0281(6) .0024(4) -.0017(4) -.0008(4)
N .0173(5) .0203(5) .0176(5) -.0057(4) .0006(4) -.0027(4)
C1 .0197(6) .0288(7) .0194(6) -.0052(5) -.0020(5) -.0023(5)
C2 .0192(7) .0353(8) .0301(8) -.0040(6) -.0051(6) -.0052(6)
C3 .0199(7) .0298(8) .0319(8) -.0083(6) .0056(6) -.0078(6)
C4 .0296(7) .0219(7) .0214(7) -.0090(6) .0056(6) -.0013(5)
C5 .0238(6) .0164(6) .0192(6) -.0045(5) -.0020(5) -.0011(5)
C6 .0190(6) .0162(6) .0181(6) -.0055(5) -.0004(5) -.0030(5)
C7 .0199(6) .0167(6) .0159(6) -.0061(5) -.0014(5) -.0009(5)
C8 .0208(7) .0263(7) .0251(7) -.0036(5) -.0030(5) .0034(6)
C9 .0164(6) .0300(7) .0303(8) -.0028(5) .0002(6) .0002(6)
C10 .0172(6) .0194(6) .0229(7) -.0064(5) .0027(5) -.0039(5)
C11 .0208(6) .0193(6) .0219(7) -.0062(5) .0042(5) -.0046(5)
C12 .0201(6) .0222(6) .0195(6) -.0051(5) -.0017(5) -.0048(5)
C13 .0240(7) .0243(7) .0216(7) -.0084(5) -.0053(5) -.0002(5)
C14 .0225(7) .0381(9) .0314(8) -.0086(6) -.0063(6) -.0012(7)
C15 .0156(6) .0220(6) .0153(6) -.0046(5) -.0007(5) -.0018(5)
C16 .0230(7) .0189(6) .0227(7) -.0058(5) .0007(5) -.0025(5)
C17 .0225(7) .0243(7) .0256(7) -.0111(5) .0013(5) -.0030(5)
C18 .0184(6) .0257(7) .0165(6) -.0054(5) -.0005(5) -.0012(5)
C19 .0283(7) .0223(7) .0261(7) -.0075(6) .0051(6) -.0082(6)
C20 .0268(7) .0245(7) .0245(7) -.0126(6) .0042(6) -.0074(6)
C21 .0203(7) .0331(8) .0272(8) -.0058(6) .0032(6) -.0047(6)

loop_
_atom_type_symbol
_atom_type_description
_atom_type_scat_dispersion_real
_atom_type_scat_dispersion_imag
_atom_type_scat_source
C C .0033 .0016 'International Tables Vol C Tables 4.2.6.8 and 6.1.1.4'
H H .0000 .0000 'International Tables Vol C Tables 4.2.6.8 and 6.1.1.4'
N N .0061 .0033 'International Tables Vol C Tables 4.2.6.8 and 6.1.1.4'
O O .0106 .0060 'International Tables Vol C Tables 4.2.6.8 and 6.1.1.4'
S S .1246 .1234 'International Tables Vol C Tables 4.2.6.8 and 6.1.1.4'
Cl Cl .1484 .1585 'International Tables Vol C Tables 4.2.6.8 and 6.1.1.4'

loop_
_geom_angle_atom_site_label_1
_geom_angle_atom_site_label_2
_geom_angle_atom_site_label_3
_geom_angle
O2 S O3 120.06(7)
O2 S N 105.61(7)
O3 S N 106.13(6)
O2 S C15 107.81(7)
O3 S C15 108.87(7)
N S C15 107.76(6)
C10 O1 C7 106.97(10)
C12 N C11 114.90(11)
C12 N S 116.88(9)
C11 N S 115.92(9)
C2 C1 C6 121.79(14)
C2 C1 H1 119.1
C6 C1 H1 119.1
C3 C2 C1 120.15(14)
C3 C2 H2 119.9
C1 C2 H2 119.9
C4 C3 C2 119.51(13)
C4 C3 H3 120.2
C2 C3 H3 120.2
C3 C4 C5 120.11(14)
C3 C4 H4 119.9
C5 C4 H4 119.9
C4 C5 C6 121.84(13)
C4 C5 Cl 116.63(11)
C6 C5 Cl 121.53(11)
C5 C6 C1 116.57(12)
C5 C6 C7 124.60(12)
C1 C6 C7 118.82(12)
C8 C7 O1 109.21(11)
C8 C7 C6 136.62(13)
O1 C7 C6 114.11(11)
C7 C8 C9 106.76(13)
C7 C8 H8 126.6
C9 C8 H8 126.6
C10 C9 C8 107.10(13)
C10 C9 H9 126.4
C8 C9 H9 126.4
C9 C10 O1 109.96(12)
C9 C10 C11 133.18(13)
O1 C10 C11 116.69(12)
N C11 C10 111.65(11)
N C11 H11A 109.3
C10 C11 H11A 109.3
N C11 H11B 109.3
C10 C11 H11B 109.3
H11A C11 H11B 108.0
C13 C12 N 113.20(11)
C13 C12 H12A 108.9
N C12 H12A 108.9
C13 C12 H12B 108.9
N C12 H12B 108.9
H12A C12 H12B 107.8
C14 C13 C12 177.16(16)
C13 C14 H14 180.0
C16 C15 C20 120.68(12)
C16 C15 S 119.96(10)
C20 C15 S 119.26(10)
C15 C16 C17 119.06(13)
C15 C16 H16 120.5
C17 C16 H16 120.5
C18 C17 C16 121.48(13)
C18 C17 H17 119.3
C16 C17 H17 119.3
C17 C18 C19 118.39(13)
C17 C18 C21 120.62(13)
C19 C18 C21 120.99(13)
C20 C19 C18 121.10(13)
C20 C19 H19 119.5
C18 C19 H19 119.5
C19 C20 C15 119.28(13)
C19 C20 H20 120.4
C15 C20 H20 120.4
C18 C21 H21A 109.5
C18 C21 H21B 109.5
H21A C21 H21B 109.5
C18 C21 H21C 109.5
H21A C21 H21C 109.5
H21B C21 H21C 109.5

loop_
_geom_bond_atom_site_label_1
_geom_bond_atom_site_label_2
_geom_bond_site_symmetry_2
_geom_bond_distance
_geom_bond_publ_flag
Cl C5 . 1.7425(15) ?
S O2 . 1.4351(11) ?
S O3 . 1.4372(11) ?
S N . 1.6528(12) ?
S C15 . 1.7603(13) ?
O1 C10 . 1.3723(16) ?
O1 C7 . 1.3821(16) ?
N C12 . 1.4807(18) ?
N C11 . 1.4819(18) ?
C1 C2 . 1.386(2) ?
C1 C6 . 1.405(2) ?
C1 H1 . .9500 ?
C2 C3 . 1.386(2) ?
C2 H2 . .9500 ?
C3 C4 . 1.381(2) ?
C3 H3 . .9500 ?
C4 C5 . 1.392(2) ?
C4 H4 . .9500 ?
C5 C6 . 1.3984(19) ?
C6 C7 . 1.4647(18) ?
C7 C8 . 1.3581(19) ?
C8 C9 . 1.427(2) ?
C8 H8 . .9500 ?
C9 C10 . 1.344(2) ?
C9 H9 . .9500 ?
C10 C11 . 1.4890(19) ?
C11 H11A . .9900 ?
C11 H11B . .9900 ?
C12 C13 . 1.472(2) ?
C12 H12A . .9900 ?
C12 H12B . .9900 ?
C13 C14 . 1.184(2) ?
C14 H14 . .9500 ?
C15 C16 . 1.3871(19) ?
C15 C20 . 1.3921(19) ?
C16 C17 . 1.3893(19) ?
C16 H16 . .9500 ?
C17 C18 . 1.389(2) ?
C17 H17 . .9500 ?
C18 C19 . 1.395(2) ?
C18 C21 . 1.5064(19) ?
C19 C20 . 1.387(2) ?
C19 H19 . .9500 ?
C20 H20 . .9500 ?
C21 H21A . .9800 ?
C21 H21B . .9800 ?
C21 H21C . .9800 ?

loop_
_geom_hbond_atom_site_label_D
_geom_hbond_atom_site_label_H
_geom_hbond_atom_site_label_A
_geom_hbond_site_symmetry_A
_geom_hbond_distance_DH
_geom_hbond_distance_HA
_geom_hbond_distance_DA
_geom_hbond_angle_DHA
_geom_hbond_publ_flag
C2 H2 O3 2_766 .95 2.74 3.479(2) 135 yes
C4 H4 Cl 2_775 .95 3.13 3.974(2) 148 yes
C12 H12B O1 2_666 .99 2.71 3.679(2) 165 yes
C14 H14 O2 1_455 .95 2.38 3.242(2) 150 yes
C20 H20 Cl 2_676 .95 3.07 3.949(2) 154 yes
C19 H19 Cl 1_456 .95 3.05 3.865(2) 145 yes
C21 H21A O2 1_455 .98 2.80 3.620(2) 142 yes
C21 H21B Cl 1_456 .98 3.08 4.016(2) 159 yes
C16 H16 Cg2 2_666 .95 2.66 3.484(2) 145 yes
C20 H20 C5 2_676 .95 2.90 3.777(2) 154 yes
C1 H1 C14 1_655 .95 2.78 3.694(2) 162 yes

loop_
_geom_torsion_atom_site_label_1
_geom_torsion_atom_site_label_2
_geom_torsion_atom_site_label_3
_geom_torsion_atom_site_label_4
_geom_torsion
O2 S N C12 173.49(9)
O3 S N C12 45.01(11)
C15 S N C12 -71.48(11)
O2 S N C11 -46.05(11)
O3 S N C11 -174.53(9)
C15 S N C11 68.98(11)
C6 C1 C2 C3 .4(2)
C1 C2 C3 C4 -1.2(2)
C2 C3 C4 C5 1.0(2)
C3 C4 C5 C6 .0(2)
C3 C4 C5 Cl 180.00(12)
C4 C5 C6 C1 -.8(2)
Cl C5 C6 C1 179.18(11)
C4 C5 C6 C7 179.02(13)
Cl C5 C6 C7 -.99(19)
C2 C1 C6 C5 .6(2)
C2 C1 C6 C7 -179.20(14)
C10 O1 C7 C8 .53(15)
C10 O1 C7 C6 178.12(11)
C5 C6 C7 C8 -15.8(3)
C1 C6 C7 C8 164.06(17)
C5 C6 C7 O1 167.56(12)
C1 C6 C7 O1 -12.62(18)
O1 C7 C8 C9 -.28(17)
C6 C7 C8 C9 -177.07(16)
C7 C8 C9 C10 -.09(18)
C8 C9 C10 O1 .43(18)
C8 C9 C10 C11 175.35(15)
C7 O1 C10 C9 -.60(16)
C7 O1 C10 C11 -176.45(12)
C12 N C11 C10 -63.52(15)
S N C11 C10 155.24(10)
C9 C10 C11 N 128.92(18)
O1 C10 C11 N -56.42(16)
C11 N C12 C13 -58.63(15)
S N C12 C13 82.22(13)
O2 S C15 C16 -147.00(12)
O3 S C15 C16 -15.27(14)
N S C15 C16 99.43(12)
O2 S C15 C20 36.72(14)
O3 S C15 C20 168.46(12)
N S C15 C20 -76.85(13)
C20 C15 C16 C17 -.2(2)
S C15 C16 C17 -176.46(11)
C15 C16 C17 C18 1.1(2)
C16 C17 C18 C19 -.9(2)
C16 C17 C18 C21 178.91(14)
C17 C18 C19 C20 -.2(2)
C21 C18 C19 C20 -179.97(15)
C18 C19 C20 C15 1.0(2)
C16 C15 C20 C19 -.8(2)
S C15 C20 C19 175.46(12)

loop_
_cod_related_entry_id
_cod_related_entry_database
_cod_related_entry_code
1 ChemSpider 21135143
